data_1516891
loop_
_publ_author_name
'Tsoureas, Nikolaos'
'Castro, Ludovic'
'Kilpatrick, Alexander F. R.'
'Cloke, F. Geoffey N.'
'Maron, Laurent'

_publ_section_title
;
 Controlling selectivity in the reductive activation of CO2by mixed
 sandwich uranium(iii) complexes
;
_journal_issue 10
_journal_name_full 'Chemical Science'
_journal_page_first 3777
_journal_paper_doi 10.1039/C4SC01401D
_journal_volume 5
_journal_year 2014
_chemical_compound_source 'synthesis as described'
_chemical_formula_moiety 'C27 H43 O2 Si2 U'
_chemical_formula_sum 'C27 H43 O2 Si2 U'
_chemical_formula_weight 693.82
_chemical_name_common 9
_chemical_name_systematic 9
_space_group_IT_number 14
_symmetry_cell_setting monoclinic
_symmetry_space_group_name_Hall '-P 2yn'
_symmetry_space_group_name_H-M 'P 1 21/n 1'
_atom_sites_solution_hydrogens geom
_atom_sites_solution_primary direct
_atom_sites_solution_secondary difmap
_audit_creation_method SHELXL-97
_cell_angle_alpha 90.00
_cell_angle_beta 100.86(3)
_cell_angle_gamma 90.00
_cell_formula_units_Z 4
_cell_length_a 12.917(3)
_cell_length_b 13.555(3)
_cell_length_c 16.582(3)
_cell_measurement_reflns_used 40447
_cell_measurement_temperature 173(2)
_cell_measurement_theta_max 27.485
_cell_measurement_theta_min 0.998
_cell_volume 2851.3(11)
_computing_cell_refinement 'HKL Scalepack (Otwinowski & Minor 1997)'
_computing_data_collection 'Collect (Bruker AXS BV, 1997-2004)'
_computing_data_reduction
;
'HKL Denzo and Scalepack (Otwinowski & Minor 1997)'
;
_computing_structure_refinement 'SHELXL-97 (Sheldrick, 1997)'
_computing_structure_solution 'SHELXL-97 (Sheldrick, 1997)'
_diffrn_ambient_temperature 173(2)
_diffrn_detector_area_resol_mean 9
_diffrn_measured_fraction_theta_full 0.986
_diffrn_measured_fraction_theta_max 0.986
_diffrn_measurement_device_type KappaCCD
_diffrn_measurement_method 'CCD rotation images, thick slices'
_diffrn_radiation_monochromator 'horizonally mounted graphite crystal'
_diffrn_radiation_source 'fine-focus sealed tube'
_diffrn_radiation_type MoK\a
_diffrn_radiation_wavelength 0.71073
_diffrn_reflns_av_R_equivalents 0.0520
_diffrn_reflns_av_sigmaI/netI 0.0537
_diffrn_reflns_limit_h_max 16
_diffrn_reflns_limit_h_min -16
_diffrn_reflns_limit_k_max 17
_diffrn_reflns_limit_k_min -17
_diffrn_reflns_limit_l_max 19
_diffrn_reflns_limit_l_min -21
_diffrn_reflns_number 21813
_diffrn_reflns_theta_full 27.48
_diffrn_reflns_theta_max 27.48
_diffrn_reflns_theta_min 3.26
_exptl_absorpt_coefficient_mu 5.797
_exptl_absorpt_correction_T_max 0.9443
_exptl_absorpt_correction_T_min 0.6542
_exptl_absorpt_correction_type multi-scan
_exptl_absorpt_process_details 'SADABS 2007/2 (Sheldrick, G.M., 2007)'
_exptl_crystal_colour Red
_exptl_crystal_density_diffrn 1.616
_exptl_crystal_density_method 'not measured'
_exptl_crystal_description Plate
_exptl_crystal_F_000 1364
_exptl_crystal_size_max 0.08
_exptl_crystal_size_mid 0.04
_exptl_crystal_size_min 0.01
_refine_diff_density_max 2.711
_refine_diff_density_min -1.171
_refine_diff_density_rms 0.158
_refine_ls_extinction_method none
_refine_ls_goodness_of_fit_ref 1.026
_refine_ls_hydrogen_treatment constr
_refine_ls_matrix_type full
_refine_ls_number_parameters 293
_refine_ls_number_reflns 6452
_refine_ls_number_restraints 6
_refine_ls_restrained_S_all 1.026
_refine_ls_R_factor_all 0.0743
_refine_ls_R_factor_gt 0.0452
_refine_ls_shift/su_max 0.001
_refine_ls_shift/su_mean 0.000
_refine_ls_structure_factor_coef Fsqd
_refine_ls_weighting_details 'calc w=1/[\s^2^(Fo^2^)+(0.0445P)^2^+16.5772P] where P=(Fo^2^+2Fc^2^)/3'
_refine_ls_weighting_scheme calc
_refine_ls_wR_factor_gt 0.0970
_refine_ls_wR_factor_ref 0.1103
_reflns_number_gt 4774
_reflns_number_total 6452
_reflns_threshold_expression >2sigma(I)
_cod_data_source_file c4sc01401d2.cif
_cod_data_source_block 9
_cod_depositor_comments
;
The following automatic conversions were performed:

'_symmetry_cell_setting' value 'Monoclinic' changed to 'monoclinic'
according to
/usr/data/users/saulius/crontab/automatic-downloads/rss-feeds/RSC/lib/dictionaries/cif_core.dic
dictionary named 'cif_core.dic' version 2.4.2 from 2011-04-26.

Automatic conversion script
Id: cif_fix_values 2281 2013-09-26 08:29:07Z andrius 

 Adding full bibliography for 1516885--1516894.cif.
;
_cod_original_cell_volume 2851.2(10)
_cod_original_sg_symbol_H-M P21/n
_cod_database_code 1516891

loop_
_symmetry_equiv_pos_as_xyz
'x, y, z'
'-x+1/2, y+1/2, -z+1/2'
'-x, -y, -z'
'x-1/2, -y-1/2, z-1/2'

loop_
_atom_site_label
_atom_site_type_symbol
_atom_site_fract_x
_atom_site_fract_y
_atom_site_fract_z
_atom_site_U_iso_or_equiv
_atom_site_adp_type
_atom_site_occupancy
_atom_site_symmetry_multiplicity
_atom_site_calc_flag
_atom_site_refinement_flags
_atom_site_disorder_assembly
_atom_site_disorder_group
C1 C 0.0466(6) 0.9940(6) -0.0193(5) 0.045(2) Uani 1 1 d . . .
C2 C 0.0568(6) 0.9023(5) 0.2560(4) 0.0358(16) Uani 1 1 d . . .
C3 C 0.0595(7) 0.7989(5) 0.2709(5) 0.0408(18) Uani 1 1 d . . .
H3 H 0.0037 0.7778 0.2968 0.049 Uiso 1 1 calc R . .
C4 C 0.1245(7) 0.7206(6) 0.2566(5) 0.046(2) Uani 1 1 d . . .
H4 H 0.1039 0.6600 0.2775 0.056 Uiso 1 1 calc R . .
C5 C 0.2110(6) 0.7096(5) 0.2197(5) 0.0390(18) Uani 1 1 d . . .
H5 H 0.2377 0.6442 0.2252 0.047 Uiso 1 1 calc R . .
C6 C 0.2704(6) 0.7703(5) 0.1758(5) 0.0378(17) Uani 1 1 d . . .
H6 H 0.3205 0.7336 0.1529 0.045 Uiso 1 1 calc R . .
C7 C 0.2735(6) 0.8722(5) 0.1577(5) 0.0352(16) Uani 1 1 d . . .
C8 C 0.2126(5) 0.9514(5) 0.1801(4) 0.0347(16) Uani 1 1 d . . .
H8 H 0.2368 1.0132 0.1640 0.042 Uiso 1 1 calc R . .
C9 C 0.1249(6) 0.9632(5) 0.2204(4) 0.0342(16) Uani 1 1 d . . .
H9 H 0.1074 1.0309 0.2244 0.041 Uiso 1 1 calc R . .
C10 C -0.1274(9) 1.0559(8) 0.2239(7) 0.077(3) Uani 1 1 d . . .
H10A H -0.0817 1.1000 0.1994 0.116 Uiso 1 1 calc R . .
H10B H -0.1742 1.0952 0.2513 0.116 Uiso 1 1 calc R . .
H10C H -0.1697 1.0157 0.1807 0.116 Uiso 1 1 calc R . .
C11 C 0.0285(8) 1.0513(8) 0.3847(6) 0.070(3) Uani 1 1 d . . .
H11A H 0.0768 1.0953 0.3629 0.104 Uiso 1 1 calc R . .
H11B H 0.0689 1.0085 0.4269 0.104 Uiso 1 1 calc R . .
H11C H -0.0215 1.0907 0.4089 0.104 Uiso 1 1 calc R . .
C12 C -0.1338(8) 0.8929(7) 0.3455(7) 0.069(3) Uani 1 1 d . . .
H12A H -0.0917 0.8487 0.3857 0.104 Uiso 1 1 calc R . .
H12B H -0.1768 0.8536 0.3021 0.104 Uiso 1 1 calc R . .
H12C H -0.1799 0.9332 0.3729 0.104 Uiso 1 1 calc R . .
C13 C 0.3624(7) 1.0322(6) 0.0547(6) 0.061(3) Uani 1 1 d . . .
H13A H 0.3618 1.0794 0.0994 0.092 Uiso 1 1 calc R . .
H13B H 0.2958 1.0367 0.0152 0.092 Uiso 1 1 calc R . .
H13C H 0.4212 1.0474 0.0270 0.092 Uiso 1 1 calc R . .
C14 C 0.3782(8) 0.8191(6) 0.0094(6) 0.057(2) Uani 1 1 d . . .
H14A H 0.4336 0.8387 -0.0205 0.086 Uiso 1 1 calc R . .
H14B H 0.3096 0.8219 -0.0277 0.086 Uiso 1 1 calc R . .
H14C H 0.3915 0.7516 0.0300 0.086 Uiso 1 1 calc R . .
C15 C 0.5069(7) 0.8931(10) 0.1699(7) 0.084(4) Uani 1 1 d . . .
H15A H 0.5081 0.9381 0.2163 0.126 Uiso 1 1 calc R . .
H15B H 0.5644 0.9100 0.1413 0.126 Uiso 1 1 calc R . .
H15C H 0.5158 0.8251 0.1900 0.126 Uiso 1 1 calc R . .
C16 C -0.0453(6) 0.7342(5) -0.0258(4) 0.0345(16) Uani 1 1 d . . .
C17 C -0.1018(6) 0.7111(5) 0.0367(5) 0.0364(17) Uani 1 1 d . . .
C18 C -0.0424(6) 0.6410(5) 0.0901(5) 0.0410(18) Uani 1 1 d . A .
C19 C 0.0516(6) 0.6214(5) 0.0591(5) 0.0423(19) Uani 1 1 d . . .
C20 C 0.0501(6) 0.6796(5) -0.0114(5) 0.0394(17) Uani 1 1 d . A .
C21 C -0.2933(7) 0.6721(8) -0.0055(8) 0.076(3) Uani 1 1 d . . .
H21A H -0.3646 0.6958 -0.0043 0.114 Uiso 1 1 calc R . .
H21B H -0.2823 0.6082 0.0226 0.114 Uiso 1 1 calc R . .
H21C H -0.2845 0.6644 -0.0626 0.114 Uiso 1 1 calc R . .
C22 C -0.2119(6) 0.7472(7) 0.0385(6) 0.056(2) Uani 1 1 d . . .
H22 H -0.2220 0.8090 0.0050 0.067 Uiso 1 1 calc R . .
C23 C -0.2343(9) 0.7733(10) 0.1218(8) 0.090(4) Uani 1 1 d . . .
H23A H -0.3073 0.7963 0.1161 0.135 Uiso 1 1 calc R . .
H23B H -0.1862 0.8256 0.1463 0.135 Uiso 1 1 calc R . .
H23C H -0.2242 0.7148 0.1573 0.135 Uiso 1 1 calc R . .
C24 C -0.0749(9) 0.5843(7) 0.1591(6) 0.073(3) Uani 1 1 d . . .
H24A H -0.1417 0.6106 0.1698 0.109 Uiso 1 1 calc R A .
H24B H -0.0204 0.5909 0.2087 0.109 Uiso 1 1 calc R . .
H24C H -0.0837 0.5145 0.1439 0.109 Uiso 1 1 calc R . .
C25A C 0.093(4) 0.543(3) 0.109(3) 0.047(4) Uani 0.24(3) 1 d PU A 1
H25A H 0.1594 0.5214 0.0938 0.071 Uiso 0.24(3) 1 calc PR A 1
H25B H 0.0428 0.4880 0.1015 0.071 Uiso 0.24(3) 1 calc PR A 1
H25C H 0.1065 0.5638 0.1665 0.071 Uiso 0.24(3) 1 calc PR A 1
C25B C 0.1344(14) 0.5393(8) 0.0826(10) 0.047(4) Uani 0.76(3) 1 d PU A 2
H25D H 0.1895 0.5461 0.0497 0.071 Uiso 0.76(3) 1 calc PR A 2
H25E H 0.1004 0.4747 0.0721 0.071 Uiso 0.76(3) 1 calc PR A 2
H25F H 0.1659 0.5449 0.1410 0.071 Uiso 0.76(3) 1 calc PR A 2
C26 C 0.1291(7) 0.6773(7) -0.0672(7) 0.066(3) Uani 1 1 d . . .
H26A H 0.1093 0.7259 -0.1112 0.099 Uiso 1 1 calc R A .
H26B H 0.1304 0.6113 -0.0911 0.099 Uiso 1 1 calc R . .
H26C H 0.1992 0.6933 -0.0357 0.099 Uiso 1 1 calc R . .
C27 C -0.0864(7) 0.7945(7) -0.1007(5) 0.055(2) Uani 1 1 d . . .
H27A H -0.0321 0.7996 -0.1345 0.083 Uiso 1 1 calc R . .
H27B H -0.1047 0.8607 -0.0840 0.083 Uiso 1 1 calc R . .
H27C H -0.1493 0.7628 -0.1323 0.083 Uiso 1 1 calc R . .
O1 O 0.1053(4) 0.9166(4) -0.0027(3) 0.0416(12) Uani 1 1 d . . .
O2 O -0.0611(5) 0.9392(4) 0.0655(4) 0.0547(15) Uani 1 1 d . . .
Si1 Si 0.37843(17) 0.90486(16) 0.09746(15) 0.0437(5) Uani 1 1 d . . .
Si2 Si -0.04506(19) 0.97417(16) 0.29999(15) 0.0444(5) Uani 1 1 d . . .
U1 U 0.07179(2) 0.815979(17) 0.111741(15) 0.02849(9) Uani 1 1 d . A .

loop_
_atom_site_aniso_label
_atom_site_aniso_U_11
_atom_site_aniso_U_22
_atom_site_aniso_U_33
_atom_site_aniso_U_23
_atom_site_aniso_U_13
_atom_site_aniso_U_12
C1 0.044(4) 0.040(5) 0.047(5) -0.017(4) -0.002(4) -0.006(4)
C2 0.049(4) 0.027(4) 0.032(4) 0.001(3) 0.009(3) 0.001(3)
C3 0.058(5) 0.032(4) 0.032(4) 0.004(3) 0.009(3) -0.002(3)
C4 0.074(6) 0.032(4) 0.028(4) 0.008(3) -0.003(4) 0.003(4)
C5 0.056(5) 0.023(3) 0.032(4) 0.002(3) -0.008(4) 0.009(3)
C6 0.040(4) 0.026(4) 0.040(4) -0.008(3) -0.010(3) 0.009(3)
C7 0.038(4) 0.025(3) 0.039(4) -0.008(3) -0.001(3) 0.006(3)
C8 0.034(4) 0.029(4) 0.037(4) -0.004(3) -0.004(3) -0.003(3)
C9 0.046(4) 0.029(4) 0.026(4) -0.004(3) 0.005(3) 0.002(3)
C10 0.093(8) 0.072(7) 0.081(7) 0.028(6) 0.051(6) 0.043(6)
C11 0.072(6) 0.064(6) 0.078(7) -0.023(6) 0.030(5) -0.005(5)
C12 0.082(7) 0.055(6) 0.084(8) 0.000(5) 0.049(6) -0.013(5)
C13 0.061(6) 0.046(5) 0.084(7) -0.011(5) 0.035(5) -0.008(4)
C14 0.067(6) 0.045(5) 0.064(6) -0.020(4) 0.025(5) -0.006(4)
C15 0.040(5) 0.113(10) 0.097(9) -0.041(7) 0.006(5) 0.005(6)
C16 0.038(4) 0.023(3) 0.038(4) -0.005(3) -0.005(3) -0.009(3)
C17 0.034(4) 0.026(3) 0.049(5) -0.004(3) 0.008(3) -0.007(3)
C18 0.052(5) 0.026(4) 0.042(4) 0.000(3) 0.002(4) -0.014(3)
C19 0.050(4) 0.021(3) 0.048(5) -0.006(3) -0.011(4) -0.002(3)
C20 0.034(4) 0.037(4) 0.046(4) -0.017(4) 0.005(3) -0.005(3)
C21 0.038(5) 0.067(7) 0.118(10) -0.010(6) 0.000(5) -0.004(5)
C22 0.040(5) 0.049(5) 0.078(7) -0.008(5) 0.009(4) -0.003(4)
C23 0.061(7) 0.099(9) 0.118(11) -0.032(8) 0.040(7) 0.001(6)
C24 0.096(8) 0.059(6) 0.060(6) 0.026(5) 0.008(6) -0.029(6)
C25A 0.051(9) 0.023(4) 0.058(9) -0.020(5) -0.015(6) 0.013(5)
C25B 0.051(9) 0.023(4) 0.058(9) -0.020(5) -0.015(6) 0.013(5)
C26 0.055(5) 0.068(6) 0.079(7) -0.039(5) 0.021(5) -0.022(5)
C27 0.062(6) 0.048(5) 0.046(5) 0.001(4) -0.014(4) -0.012(4)
O1 0.053(3) 0.029(3) 0.040(3) 0.005(2) 0.002(2) -0.003(2)
O2 0.068(4) 0.028(3) 0.061(4) 0.001(3) -0.008(3) 0.010(3)
Si1 0.0372(11) 0.0381(12) 0.0569(14) -0.0160(10) 0.0118(10) -0.0008(9)
Si2 0.0563(13) 0.0358(11) 0.0470(13) 0.0007(10) 0.0249(11) -0.0017(10)
U1 0.03440(14) 0.01897(13) 0.02981(14) 0.00120(11) 0.00013(9) 0.00144(11)

loop_
_atom_type_symbol
_atom_type_description
_atom_type_scat_dispersion_real
_atom_type_scat_dispersion_imag
_atom_type_scat_source
C C 0.0033 0.0016 'International Tables Vol C Tables 4.2.6.8 and 6.1.1.4'
H H 0.0000 0.0000 'International Tables Vol C Tables 4.2.6.8 and 6.1.1.4'
O O 0.0106 0.0060 'International Tables Vol C Tables 4.2.6.8 and 6.1.1.4'
Si Si 0.0817 0.0704 'International Tables Vol C Tables 4.2.6.8 and 6.1.1.4'
U U -9.6767 9.6646 'International Tables Vol C Tables 4.2.6.8 and 6.1.1.4'

loop_
_geom_angle_atom_site_label_1
_geom_angle_atom_site_label_2
_geom_angle_atom_site_label_3
_geom_angle
_geom_angle_site_symmetry_1
_geom_angle_site_symmetry_3
O2 C1 O1 125.5(8) 3_575 .
O2 C1 C1 115.2(10) 3_575 3_575
O1 C1 C1 119.3(10) . 3_575
C9 C2 C3 130.6(7) . .
C9 C2 Si2 113.1(5) . .
C3 C2 Si2 115.9(6) . .
C9 C2 U1 74.3(4) . .
C3 C2 U1 74.0(4) . .
Si2 C2 U1 137.4(4) . .
C4 C3 C2 135.5(8) . .
C4 C3 U1 75.5(4) . .
C2 C3 U1 75.4(4) . .
C4 C3 H3 112.3 . .
C2 C3 H3 112.3 . .
U1 C3 H3 131.4 . .
C5 C4 C3 136.0(8) . .
C5 C4 U1 75.3(4) . .
C3 C4 U1 74.3(4) . .
C5 C4 H4 112.0 . .
C3 C4 H4 112.0 . .
U1 C4 H4 134.3 . .
C4 C5 C6 136.7(7) . .
C4 C5 U1 75.1(4) . .
C6 C5 U1 73.0(4) . .
C4 C5 H5 111.7 . .
C6 C5 H5 111.7 . .
U1 C5 H5 138.2 . .
C7 C6 C5 135.6(7) . .
C7 C6 U1 75.6(4) . .
C5 C6 U1 76.4(4) . .
C7 C6 H6 112.2 . .
C5 C6 H6 112.2 . .
U1 C6 H6 129.9 . .
C6 C7 C8 130.0(7) . .
C6 C7 Si1 113.2(5) . .
C8 C7 Si1 116.8(5) . .
C6 C7 U1 73.7(4) . .
C8 C7 U1 74.5(4) . .
Si1 C7 U1 132.4(3) . .
C7 C8 C9 137.2(7) . .
C7 C8 U1 74.8(4) . .
C9 C8 U1 74.9(4) . .
C7 C8 H8 111.4 . .
C9 C8 H8 111.4 . .
U1 C8 H8 135.8 . .
C2 C9 C8 137.8(7) . .
C2 C9 U1 75.3(4) . .
C8 C9 U1 74.2(4) . .
C2 C9 H9 111.1 . .
C8 C9 H9 111.1 . .
U1 C9 H9 136.8 . .
Si2 C10 H10A 109.5 . .
Si2 C10 H10B 109.5 . .
H10A C10 H10B 109.5 . .
Si2 C10 H10C 109.5 . .
H10A C10 H10C 109.5 . .
H10B C10 H10C 109.5 . .
Si2 C11 H11A 109.5 . .
Si2 C11 H11B 109.5 . .
H11A C11 H11B 109.5 . .
Si2 C11 H11C 109.5 . .
H11A C11 H11C 109.5 . .
H11B C11 H11C 109.5 . .
Si2 C12 H12A 109.5 . .
Si2 C12 H12B 109.5 . .
H12A C12 H12B 109.5 . .
Si2 C12 H12C 109.5 . .
H12A C12 H12C 109.5 . .
H12B C12 H12C 109.5 . .
Si1 C13 H13A 109.5 . .
Si1 C13 H13B 109.5 . .
H13A C13 H13B 109.5 . .
Si1 C13 H13C 109.5 . .
H13A C13 H13C 109.5 . .
H13B C13 H13C 109.5 . .
Si1 C14 H14A 109.5 . .
Si1 C14 H14B 109.5 . .
H14A C14 H14B 109.5 . .
Si1 C14 H14C 109.5 . .
H14A C14 H14C 109.5 . .
H14B C14 H14C 109.5 . .
Si1 C15 H15A 109.5 . .
Si1 C15 H15B 109.5 . .
H15A C15 H15B 109.5 . .
Si1 C15 H15C 109.5 . .
H15A C15 H15C 109.5 . .
H15B C15 H15C 109.5 . .
C17 C16 C20 108.3(7) . .
C17 C16 C27 125.3(7) . .
C20 C16 C27 125.8(8) . .
C17 C16 U1 76.0(4) . .
C20 C16 U1 75.1(4) . .
C27 C16 U1 121.7(5) . .
C16 C17 C18 108.2(7) . .
C16 C17 C22 124.3(7) . .
C18 C17 C22 127.2(7) . .
C16 C17 U1 74.1(4) . .
C18 C17 U1 76.4(4) . .
C22 C17 U1 121.0(5) . .
C17 C18 C19 107.2(7) . .
C17 C18 C24 128.4(8) . .
C19 C18 C24 123.8(8) . .
C17 C18 U1 73.8(4) . .
C19 C18 U1 74.9(4) . .
C24 C18 U1 123.7(6) . .
C25A C19 C20 150(3) . .
C25A C19 C18 101(3) . .
C20 C19 C18 108.3(6) . .
C25A C19 C25B 29(2) . .
C20 C19 C25B 121.0(11) . .
C18 C19 C25B 129.8(11) . .
C25A C19 U1 122.5(18) . .
C20 C19 U1 73.4(4) . .
C18 C19 U1 75.3(4) . .
C25B C19 U1 125.9(6) . .
C19 C20 C16 107.9(7) . .
C19 C20 C26 126.6(8) . .
C16 C20 C26 125.2(8) . .
C19 C20 U1 77.0(4) . .
C16 C20 U1 74.7(4) . .
C26 C20 U1 119.3(5) . .
C22 C21 H21A 109.5 . .
C22 C21 H21B 109.5 . .
H21A C21 H21B 109.5 . .
C22 C21 H21C 109.5 . .
H21A C21 H21C 109.5 . .
H21B C21 H21C 109.5 . .
C23 C22 C17 116.0(8) . .
C23 C22 C21 110.9(9) . .
C17 C22 C21 109.7(7) . .
C23 C22 H22 106.5 . .
C17 C22 H22 106.5 . .
C21 C22 H22 106.5 . .
C22 C23 H23A 109.5 . .
C22 C23 H23B 109.5 . .
H23A C23 H23B 109.5 . .
C22 C23 H23C 109.5 . .
H23A C23 H23C 109.5 . .
H23B C23 H23C 109.5 . .
C18 C24 H24A 109.5 . .
C18 C24 H24B 109.5 . .
H24A C24 H24B 109.5 . .
C18 C24 H24C 109.5 . .
H24A C24 H24C 109.5 . .
H24B C24 H24C 109.5 . .
C19 C25A H25A 109.5 . .
C19 C25A H25B 109.5 . .
H25A C25A H25B 109.5 . .
C19 C25A H25C 109.5 . .
H25A C25A H25C 109.5 . .
H25B C25A H25C 109.5 . .
C19 C25B H25D 109.5 . .
C19 C25B H25E 109.5 . .
H25D C25B H25E 109.5 . .
C19 C25B H25F 109.5 . .
H25D C25B H25F 109.5 . .
H25E C25B H25F 109.5 . .
C20 C26 H26A 109.5 . .
C20 C26 H26B 109.5 . .
H26A C26 H26B 109.5 . .
C20 C26 H26C 109.5 . .
H26A C26 H26C 109.5 . .
H26B C26 H26C 109.5 . .
C16 C27 H27A 109.5 . .
C16 C27 H27B 109.5 . .
H27A C27 H27B 109.5 . .
C16 C27 H27C 109.5 . .
H27A C27 H27C 109.5 . .
H27B C27 H27C 109.5 . .
C1 O1 U1 115.9(5) . .
C1 O2 U1 121.8(6) 3_575 .
C15 Si1 C13 110.3(5) . .
C15 Si1 C14 108.7(5) . .
C13 Si1 C14 107.2(4) . .
C15 Si1 C7 106.3(5) . .
C13 Si1 C7 112.4(4) . .
C14 Si1 C7 112.0(4) . .
C12 Si2 C11 107.1(5) . .
C12 Si2 C10 108.3(5) . .
C11 Si2 C10 108.9(5) . .
C12 Si2 C2 112.3(4) . .
C11 Si2 C2 106.7(4) . .
C10 Si2 C2 113.3(4) . .
O2 U1 O1 65.6(2) . .
O2 U1 C6 149.6(2) . .
O1 U1 C6 98.1(2) . .
O2 U1 C8 92.6(2) . .
O1 U1 C8 75.0(2) . .
C6 U1 C8 57.5(2) . .
O2 U1 C3 101.6(2) . .
O1 U1 C3 149.9(2) . .
C6 U1 C3 79.5(3) . .
C8 U1 C3 78.7(2) . .
O2 U1 C7 119.2(2) . .
O1 U1 C7 75.9(2) . .
C6 U1 C7 30.7(2) . .
C8 U1 C7 30.7(2) . .
C3 U1 C7 88.8(2) . .
O2 U1 C9 77.0(2) . .
O1 U1 C9 92.65(19) . .
C6 U1 C9 78.5(2) . .
C8 U1 C9 30.9(2) . .
C3 U1 C9 57.3(2) . .
C7 U1 C9 59.2(2) . .
O2 U1 C4 131.2(2) . .
O1 U1 C4 155.1(2) . .
C6 U1 C4 58.0(3) . .
C8 U1 C4 85.1(2) . .
C3 U1 C4 30.2(2) . .
C7 U1 C4 79.3(3) . .
C9 U1 C4 76.7(2) . .
O2 U1 C2 79.4(2) . .
O1 U1 C2 119.94(19) . .
C6 U1 C2 88.4(2) . .
C8 U1 C2 59.0(2) . .
C3 U1 C2 30.6(2) . .
C7 U1 C2 81.6(2) . .
C9 U1 C2 30.4(2) . .
C4 U1 C2 57.8(2) . .
O2 U1 C5 157.5(2) . .
O1 U1 C5 128.3(2) . .
C6 U1 C5 30.6(2) . .
C8 U1 C5 76.8(2) . .
C3 U1 C5 57.2(2) . .
C7 U1 C5 58.3(2) . .
C9 U1 C5 84.2(2) . .
C4 U1 C5 29.6(3) . .
C2 U1 C5 78.1(2) . .
O2 U1 C16 76.5(2) . .
O1 U1 C16 74.25(19) . .
C6 U1 C16 125.6(2) . .
C8 U1 C16 149.1(2) . .
C3 U1 C16 131.4(2) . .
C7 U1 C16 135.2(2) . .
C9 U1 C16 153.4(2) . .
C4 U1 C16 123.9(2) . .
C2 U1 C16 142.8(2) . .
C5 U1 C16 122.2(2) . .
O2 U1 C20 105.4(2) . .
O1 U1 C20 78.8(2) . .
C6 U1 C20 95.5(2) . .
C8 U1 C20 138.2(2) . .
C3 U1 C20 131.3(2) . .
C7 U1 C20 111.2(2) . .
C9 U1 C20 168.8(2) . .
C4 U1 C20 108.3(2) . .
C2 U1 C20 160.2(2) . .
C5 U1 C20 95.5(2) . .
C16 U1 C20 30.2(2) . .

loop_
_geom_bond_atom_site_label_1
_geom_bond_atom_site_label_2
_geom_bond_distance
_geom_bond_site_symmetry_2
C1 O2 1.222(10) 3_575
C1 O1 1.294(10) .
C1 C1 1.476(16) 3_575
C2 C9 1.414(10) .
C2 C3 1.422(9) .
C2 Si2 1.890(8) .
C2 U1 2.702(7) .
C3 C4 1.401(11) .
C3 U1 2.683(8) .
C3 H3 0.9500 .
C4 C5 1.379(12) .
C4 U1 2.699(7) .
C4 H4 0.9500 .
C5 C6 1.417(11) .
C5 U1 2.703(7) .
C5 H5 0.9500 .
C6 C7 1.415(10) .
C6 U1 2.659(7) .
C6 H6 0.9500 .
C7 C8 1.421(9) .
C7 Si1 1.881(8) .
C7 U1 2.683(7) .
C8 C9 1.429(10) .
C8 U1 2.681(7) .
C8 H8 0.9500 .
C9 U1 2.689(7) .
C9 H9 0.9500 .
C10 Si2 1.856(10) .
C10 H10A 0.9800 .
C10 H10B 0.9800 .
C10 H10C 0.9800 .
C11 Si2 1.862(10) .
C11 H11A 0.9800 .
C11 H11B 0.9800 .
C11 H11C 0.9800 .
C12 Si2 1.850(9) .
C12 H12A 0.9800 .
C12 H12B 0.9800 .
C12 H12C 0.9800 .
C13 Si1 1.863(9) .
C13 H13A 0.9800 .
C13 H13B 0.9800 .
C13 H13C 0.9800 .
C14 Si1 1.867(8) .
C14 H14A 0.9800 .
C14 H14B 0.9800 .
C14 H14C 0.9800 .
C15 Si1 1.863(10) .
C15 H15A 0.9800 .
C15 H15B 0.9800 .
C15 H15C 0.9800 .
C16 C17 1.410(11) .
C16 C20 1.419(10) .
C16 C27 1.498(10) .
C16 U1 2.723(7) .
C17 C18 1.421(11) .
C17 C22 1.509(11) .
C17 U1 2.747(7) .
C18 C19 1.429(11) .
C18 C24 1.503(11) .
C18 U1 2.780(7) .
C19 C25A 1.39(5) .
C19 C20 1.408(11) .
C19 C25B 1.542(15) .
C19 U1 2.775(7) .
C20 C26 1.502(12) .
C20 U1 2.729(7) .
C21 C22 1.544(12) .
C21 H21A 0.9800 .
C21 H21B 0.9800 .
C21 H21C 0.9800 .
C22 C23 1.507(14) .
C22 H22 1.0000 .
C23 H23A 0.9800 .
C23 H23B 0.9800 .
C23 H23C 0.9800 .
C24 H24A 0.9800 .
C24 H24B 0.9800 .
C24 H24C 0.9800 .
C25A H25A 0.9800 .
C25A H25B 0.9800 .
C25A H25C 0.9800 .
C25B H25D 0.9800 .
C25B H25E 0.9800 .
C25B H25F 0.9800 .
C26 H26A 0.9800 .
C26 H26B 0.9800 .
C26 H26C 0.9800 .
C27 H27A 0.9800 .
C27 H27B 0.9800 .
C27 H27C 0.9800 .
O1 U1 2.441(5) .
O2 C1 1.222(10) 3_575
O2 U1 2.414(5) .

loop_
_geom_torsion_atom_site_label_1
_geom_torsion_atom_site_label_2
_geom_torsion_atom_site_label_3
_geom_torsion_atom_site_label_4
_geom_torsion
_geom_torsion_site_symmetry_1
C9 C2 C3 C4 -1.1(15) .
Si2 C2 C3 C4 -173.8(8) .
U1 C2 C3 C4 50.8(9) .
C9 C2 C3 U1 -51.9(8) .
Si2 C2 C3 U1 135.4(5) .
C2 C3 C4 C5 -2.7(17) .
U1 C3 C4 C5 48.0(9) .
C2 C3 C4 U1 -50.8(9) .
C3 C4 C5 C6 -4.1(16) .
U1 C4 C5 C6 43.6(9) .
C3 C4 C5 U1 -47.7(9) .
C4 C5 C6 C7 8.0(16) .
U1 C5 C6 C7 52.2(8) .
C4 C5 C6 U1 -44.1(9) .
C5 C6 C7 C8 0.1(14) .
U1 C6 C7 C8 52.5(7) .
C5 C6 C7 Si1 177.9(7) .
U1 C6 C7 Si1 -129.7(4) .
C5 C6 C7 U1 -52.4(8) .
C6 C7 C8 C9 -6.0(14) .
Si1 C7 C8 C9 176.3(7) .
U1 C7 C8 C9 46.2(8) .
C6 C7 C8 U1 -52.2(7) .
Si1 C7 C8 U1 130.1(5) .
C3 C2 C9 C8 6.8(15) .
Si2 C2 C9 C8 179.7(7) .
U1 C2 C9 C8 -45.0(9) .
C3 C2 C9 U1 51.8(8) .
Si2 C2 C9 U1 -135.3(4) .
C7 C8 C9 C2 -0.9(15) .
U1 C8 C9 C2 45.3(9) .
C7 C8 C9 U1 -46.2(8) .
C20 C16 C17 C18 -0.6(8) .
C27 C16 C17 C18 171.4(7) .
U1 C16 C17 C18 -69.4(5) .
C20 C16 C17 C22 -174.1(7) .
C27 C16 C17 C22 -2.1(11) .
U1 C16 C17 C22 117.0(7) .
C20 C16 C17 U1 68.8(5) .
C27 C16 C17 U1 -119.2(7) .
C16 C17 C18 C19 -0.1(8) .
C22 C17 C18 C19 173.1(7) .
U1 C17 C18 C19 -68.1(5) .
C16 C17 C18 C24 -171.5(8) .
C22 C17 C18 C24 1.7(13) .
U1 C17 C18 C24 120.5(8) .
C16 C17 C18 U1 67.9(5) .
C22 C17 C18 U1 -118.8(8) .
C17 C18 C19 C25A -171.6(18) .
C24 C18 C19 C25A 0(2) .
U1 C18 C19 C25A 121.1(18) .
C17 C18 C19 C20 0.8(8) .
C24 C18 C19 C20 172.7(7) .
U1 C18 C19 C20 -66.5(5) .
C17 C18 C19 C25B -167.9(8) .
C24 C18 C19 C25B 4.0(13) .
U1 C18 C19 C25B 124.8(9) .
C17 C18 C19 U1 67.3(5) .
C24 C18 C19 U1 -120.8(8) .
C25A C19 C20 C16 164(4) .
C18 C19 C20 C16 -1.2(8) .
C25B C19 C20 C16 168.7(7) .
U1 C19 C20 C16 -68.9(5) .
C25A C19 C20 C26 -10(4) .
C18 C19 C20 C26 -175.2(7) .
C25B C19 C20 C26 -5.3(12) .
U1 C19 C20 C26 117.0(7) .
C25A C19 C20 U1 -127(4) .
C18 C19 C20 U1 67.8(5) .
C25B C19 C20 U1 -122.3(7) .
C17 C16 C20 C19 1.1(8) .
C27 C16 C20 C19 -170.8(7) .
U1 C16 C20 C19 70.5(5) .
C17 C16 C20 C26 175.3(7) .
C27 C16 C20 C26 3.3(11) .
U1 C16 C20 C26 -115.3(7) .
C17 C16 C20 U1 -69.4(5) .
C27 C16 C20 U1 118.7(7) .
C16 C17 C22 C23 -142.6(9) .
C18 C17 C22 C23 45.1(12) .
U1 C17 C22 C23 -51.3(11) .
C16 C17 C22 C21 90.8(10) .
C18 C17 C22 C21 -81.5(11) .
U1 C17 C22 C21 -177.9(7) .
O2 C1 O1 U1 168.5(6) 3_575
C1 C1 O1 U1 -11.4(10) 3_575
C6 C7 Si1 C15 -71.9(7) .
C8 C7 Si1 C15 106.2(6) .
U1 C7 Si1 C15 -160.6(5) .
C6 C7 Si1 C13 167.4(6) .
C8 C7 Si1 C13 -14.5(7) .
U1 C7 Si1 C13 78.7(5) .
C6 C7 Si1 C14 46.7(7) .
C8 C7 Si1 C14 -135.2(6) .
U1 C7 Si1 C14 -42.0(6) .
C9 C2 Si2 C12 179.6(6) .
C3 C2 Si2 C12 -6.4(8) .
U1 C2 Si2 C12 87.9(6) .
C9 C2 Si2 C11 -63.3(7) .
C3 C2 Si2 C11 110.7(7) .
U1 C2 Si2 C11 -155.1(5) .
C9 C2 Si2 C10 56.5(7) .
C3 C2 Si2 C10 -129.5(7) .
U1 C2 Si2 C10 -35.2(7) .
C1 O2 U1 O1 -13.2(5) 3_575
C1 O2 U1 C6 48.9(8) 3_575
C1 O2 U1 C8 59.0(6) 3_575
C1 O2 U1 C3 138.0(6) 3_575
C1 O2 U1 C7 42.8(6) 3_575
C1 O2 U1 C9 85.8(6) 3_575
C1 O2 U1 C4 144.7(6) 3_575
C1 O2 U1 C2 116.8(6) 3_575
C1 O2 U1 C5 119.8(7) 3_575
C1 O2 U1 C16 -91.8(6) 3_575
C1 O2 U1 C20 -82.9(6) 3_575
C1 O1 U1 O2 11.9(5) .
C1 O1 U1 C6 -141.3(5) .
C1 O1 U1 C8 -88.1(5) .
C1 O1 U1 C3 -58.1(7) .
C1 O1 U1 C7 -119.9(5) .
C1 O1 U1 C9 -62.6(5) .
C1 O1 U1 C4 -125.9(6) .
C1 O1 U1 C2 -48.5(5) .
C1 O1 U1 C5 -147.2(5) .
C1 O1 U1 C16 93.9(5) .
C1 O1 U1 C20 124.6(5) .
C7 C6 U1 O2 -10.5(7) .
C5 C6 U1 O2 134.8(5) .
C7 C6 U1 O1 43.9(4) .
C5 C6 U1 O1 -170.9(4) .
C7 C6 U1 C8 -22.5(4) .
C5 C6 U1 C8 122.8(5) .
C7 C6 U1 C3 -105.6(4) .
C5 C6 U1 C3 39.6(4) .
C5 C6 U1 C7 145.2(7) .
C7 C6 U1 C9 -47.2(4) .
C5 C6 U1 C9 98.1(4) .
C7 C6 U1 C4 -128.5(5) .
C5 C6 U1 C4 16.7(4) .
C7 C6 U1 C2 -76.1(4) .
C5 C6 U1 C2 69.1(4) .
C7 C6 U1 C5 -145.2(7) .
C7 C6 U1 C16 120.3(4) .
C5 C6 U1 C16 -94.5(5) .
C7 C6 U1 C20 123.3(4) .
C5 C6 U1 C20 -91.5(4) .
C7 C8 U1 O2 -151.5(4) .
C9 C8 U1 O2 59.0(4) .
C7 C8 U1 O1 -87.7(4) .
C9 C8 U1 O1 122.9(4) .
C7 C8 U1 C6 22.5(4) .
C9 C8 U1 C6 -127.0(5) .
C7 C8 U1 C3 107.2(5) .
C9 C8 U1 C3 -42.3(4) .
C9 C8 U1 C7 -149.5(7) .
C7 C8 U1 C9 149.5(7) .
C7 C8 U1 C4 77.4(5) .
C9 C8 U1 C4 -72.1(4) .
C7 C8 U1 C2 132.5(5) .
C9 C8 U1 C2 -16.9(4) .
C7 C8 U1 C5 48.6(4) .
C9 C8 U1 C5 -100.9(4) .
C7 C8 U1 C16 -83.8(6) .
C9 C8 U1 C16 126.8(5) .
C7 C8 U1 C20 -34.8(6) .
C9 C8 U1 C20 175.7(4) .
C4 C3 U1 O2 169.9(5) .
C2 C3 U1 O2 -44.2(5) .
C4 C3 U1 O1 -129.2(5) .
C2 C3 U1 O1 16.6(7) .
C4 C3 U1 C6 -41.0(5) .
C2 C3 U1 C6 104.8(5) .
C4 C3 U1 C8 -99.7(5) .
C2 C3 U1 C8 46.1(5) .
C4 C3 U1 C7 -70.5(5) .
C2 C3 U1 C7 75.4(5) .
C4 C3 U1 C9 -124.0(6) .
C2 C3 U1 C9 21.9(4) .
C2 C3 U1 C4 145.9(8) .
C4 C3 U1 C2 -145.9(8) .
C4 C3 U1 C5 -18.3(5) .
C2 C3 U1 C5 127.6(5) .
C4 C3 U1 C16 87.7(6) .
C2 C3 U1 C16 -126.4(4) .
C4 C3 U1 C20 47.1(6) .
C2 C3 U1 C20 -167.0(4) .
C6 C7 U1 O2 174.0(4) .
C8 C7 U1 O2 33.1(5) .
Si1 C7 U1 O2 -79.3(5) .
C6 C7 U1 O1 -135.0(5) .
C8 C7 U1 O1 84.1(4) .
Si1 C7 U1 O1 -28.2(4) .
C8 C7 U1 C6 -140.9(7) .
Si1 C7 U1 C6 106.8(6) .
C6 C7 U1 C8 140.9(7) .
Si1 C7 U1 C8 -112.3(6) .
C6 C7 U1 C3 71.3(4) .
C8 C7 U1 C3 -69.6(4) .
Si1 C7 U1 C3 178.1(4) .
C6 C7 U1 C9 123.2(5) .
C8 C7 U1 C9 -17.7(4) .
Si1 C7 U1 C9 -130.0(5) .
C6 C7 U1 C4 42.5(4) .
C8 C7 U1 C4 -98.4(5) .
Si1 C7 U1 C4 149.2(5) .
C6 C7 U1 C2 101.2(5) .
C8 C7 U1 C2 -39.7(4) .
Si1 C7 U1 C2 -152.1(5) .
C6 C7 U1 C5 20.0(4) .
C8 C7 U1 C5 -120.9(5) .
Si1 C7 U1 C5 126.7(5) .
C6 C7 U1 C16 -85.5(5) .
C8 C7 U1 C16 133.6(4) .
Si1 C7 U1 C16 21.3(6) .
C6 C7 U1 C20 -63.2(5) .
C8 C7 U1 C20 155.9(4) .
Si1 C7 U1 C20 43.6(5) .
C2 C9 U1 O2 91.1(4) .
C8 C9 U1 O2 -118.5(4) .
C2 C9 U1 O1 155.3(4) .
C8 C9 U1 O1 -54.3(4) .
C2 C9 U1 C6 -106.9(4) .
C8 C9 U1 C6 43.5(4) .
C2 C9 U1 C8 -150.4(7) .
C2 C9 U1 C3 -22.1(4) .
C8 C9 U1 C3 128.3(5) .
C2 C9 U1 C7 -132.8(5) .
C8 C9 U1 C7 17.6(4) .
C2 C9 U1 C4 -47.4(4) .
C8 C9 U1 C4 103.0(4) .
C8 C9 U1 C2 150.4(7) .
C2 C9 U1 C5 -76.5(4) .
C8 C9 U1 C5 73.9(4) .
C2 C9 U1 C16 96.3(6) .
C8 C9 U1 C16 -113.3(6) .
C2 C9 U1 C20 -165.2(10) .
C8 C9 U1 C20 -14.8(13) .
C5 C4 U1 O2 -160.9(4) .
C3 C4 U1 O2 -13.2(6) .
C5 C4 U1 O1 -35.4(8) .
C3 C4 U1 O1 112.3(6) .
C5 C4 U1 C6 -17.3(4) .
C3 C4 U1 C6 130.4(5) .
C5 C4 U1 C8 -71.8(5) .
C3 C4 U1 C8 76.0(5) .
C5 C4 U1 C3 -147.7(8) .
C5 C4 U1 C7 -41.3(4) .
C3 C4 U1 C7 106.4(5) .
C5 C4 U1 C9 -101.9(5) .
C3 C4 U1 C9 45.8(5) .
C5 C4 U1 C2 -128.0(5) .
C3 C4 U1 C2 19.7(4) .
C3 C4 U1 C5 147.7(8) .
C5 C4 U1 C16 96.7(5) .
C3 C4 U1 C16 -115.6(5) .
C5 C4 U1 C20 67.7(5) .
C3 C4 U1 C20 -144.6(5) .
C9 C2 U1 O2 -82.4(4) .
C3 C2 U1 O2 136.0(5) .
Si2 C2 U1 O2 24.9(5) .
C9 C2 U1 O1 -28.8(5) .
C3 C2 U1 O1 -170.4(4) .
Si2 C2 U1 O1 78.5(5) .
C9 C2 U1 C6 69.7(4) .
C3 C2 U1 C6 -72.0(5) .
Si2 C2 U1 C6 177.0(5) .
C9 C2 U1 C8 17.2(4) .
C3 C2 U1 C8 -124.5(5) .
Si2 C2 U1 C8 124.5(6) .
C9 C2 U1 C3 141.6(7) .
Si2 C2 U1 C3 -111.1(7) .
C9 C2 U1 C7 39.6(4) .
C3 C2 U1 C7 -102.1(5) .
Si2 C2 U1 C7 146.9(5) .
C3 C2 U1 C9 -141.6(7) .
Si2 C2 U1 C9 107.3(7) .
C9 C2 U1 C4 122.2(5) .
C3 C2 U1 C4 -19.5(5) .
Si2 C2 U1 C4 -130.5(6) .
C9 C2 U1 C5 98.8(4) .
C3 C2 U1 C5 -42.9(5) .
Si2 C2 U1 C5 -153.9(5) .
C9 C2 U1 C16 -132.7(4) .
C3 C2 U1 C16 85.7(6) .
Si2 C2 U1 C16 -25.4(7) .
C9 C2 U1 C20 171.6(6) .
C3 C2 U1 C20 30.0(9) .
Si2 C2 U1 C20 -81.1(8) .
C4 C5 U1 O2 40.0(8) .
C6 C5 U1 O2 -110.4(7) .
C4 C5 U1 O1 161.9(4) .
C6 C5 U1 O1 11.5(5) .
C4 C5 U1 C6 150.4(7) .
C4 C5 U1 C8 103.6(5) .
C6 C5 U1 C8 -46.8(4) .
C4 C5 U1 C3 18.6(4) .
C6 C5 U1 C3 -131.7(5) .
C4 C5 U1 C7 130.4(5) .
C6 C5 U1 C7 -20.0(4) .
C4 C5 U1 C9 73.2(5) .
C6 C5 U1 C9 -77.2(4) .
C6 C5 U1 C4 -150.4(7) .
C4 C5 U1 C2 43.0(5) .
C6 C5 U1 C2 -107.4(4) .
C4 C5 U1 C16 -103.0(5) .
C6 C5 U1 C16 106.6(4) .
C4 C5 U1 C20 -118.1(5) .
C6 C5 U1 C20 91.6(4) .
C17 C16 U1 O2 -83.6(4) .
C20 C16 U1 O2 162.8(5) .
C27 C16 U1 O2 39.5(6) .
C17 C16 U1 O1 -151.6(4) .
C20 C16 U1 O1 94.7(5) .
C27 C16 U1 O1 -28.5(6) .
C17 C16 U1 C6 119.6(4) .
C20 C16 U1 C6 5.9(6) .
C27 C16 U1 C6 -117.3(6) .
C17 C16 U1 C8 -155.5(4) .
C20 C16 U1 C8 90.8(6) .
C27 C16 U1 C8 -32.4(9) .
C17 C16 U1 C3 10.1(5) .
C20 C16 U1 C3 -103.6(5) .
C27 C16 U1 C3 133.2(6) .
C17 C16 U1 C7 158.4(4) .
C20 C16 U1 C7 44.7(6) .
C27 C16 U1 C7 -78.5(7) .
C17 C16 U1 C9 -88.8(6) .
C20 C16 U1 C9 157.6(5) .
C27 C16 U1 C9 34.4(9) .
C17 C16 U1 C4 47.3(5) .
C20 C16 U1 C4 -66.3(5) .
C27 C16 U1 C4 170.4(6) .
C17 C16 U1 C2 -32.5(6) .
C20 C16 U1 C2 -146.2(5) .
C27 C16 U1 C2 90.6(7) .
C17 C16 U1 C5 82.7(5) .
C20 C16 U1 C5 -31.0(5) .
C27 C16 U1 C5 -154.2(6) .
C17 C16 U1 C20 113.7(6) .
C27 C16 U1 C20 -123.2(9) .
C19 C20 U1 O2 -130.4(4) .
C16 C20 U1 O2 -17.4(5) .
C26 C20 U1 O2 104.7(7) .
C19 C20 U1 O1 169.1(5) .
C16 C20 U1 O1 -77.9(4) .
C26 C20 U1 O1 44.2(7) .
C19 C20 U1 C6 71.9(5) .
C16 C20 U1 C6 -175.1(5) .
C26 C20 U1 C6 -53.0(7) .
C19 C20 U1 C8 117.4(5) .
C16 C20 U1 C8 -129.7(4) .
C26 C20 U1 C8 -7.5(8) .
C19 C20 U1 C3 -9.0(6) .
C16 C20 U1 C3 103.9(5) .
C26 C20 U1 C3 -133.9(7) .
C19 C20 U1 C7 99.2(5) .
C16 C20 U1 C7 -147.9(4) .
C26 C20 U1 C7 -25.8(7) .
C19 C20 U1 C9 128.8(11) .
C16 C20 U1 C9 -118.3(11) .
C26 C20 U1 C9 3.9(16) .
C19 C20 U1 C4 13.8(5) .
C16 C20 U1 C4 126.8(5) .
C26 C20 U1 C4 -111.1(7) .
C19 C20 U1 C2 -28.8(9) .
C16 C20 U1 C2 84.1(8) .
C26 C20 U1 C2 -153.7(7) .
C19 C20 U1 C5 41.1(5) .
C16 C20 U1 C5 154.1(5) .
C26 C20 U1 C5 -83.8(7) .
C19 C20 U1 C16 -113.0(7) .
C26 C20 U1 C16 122.1(9) .
